data_2230208
loop_
_publ_author_name
'Liu, Fei'
'Zhang, Fang'

_publ_section_title
;
 {\m-6,6'-Dimethoxy-2,2'-[propane-1,3-diylbis(nitrilomethanylylidene)]diphenolato}dimethanoltrinitratosamarium(III)zinc(II)
 methanol disolvate
;
_journal_coeditor_code ZS2088
_journal_issue 5
_journal_name_full 'Acta Crystallographica Section E'
_journal_page_first m525
_journal_paper_doi 10.1107/S1600536811007641
_journal_volume 67
_journal_year 2011
_chemical_formula_iupac '[Sm Zn (C19 H20 N2 O4) (N O3)3 (C H4 O)2], 2C H4 O'
_chemical_formula_moiety 'C21 H28 N5 O15 Sm Zn, 2(C H4 O)'
_chemical_formula_sum 'C23 H36 N5 O17 Sm Zn'
_chemical_formula_weight 870.29
_chemical_name_systematic
;
{\m-6,6'-Dimethoxy-2,2'-[propane-1,3-
diylbis(nitrilomethanylylidene)]diphenolato}dimethanoltrinitrato
samarium(III)zinc(II) methanol disolvate
;
_space_group_IT_number 14
_symmetry_cell_setting monoclinic
_symmetry_space_group_name_Hall '-P 2ybc'
_symmetry_space_group_name_H-M 'P 1 21/c 1'
_atom_sites_solution_hydrogens geom
_atom_sites_solution_primary direct
_atom_sites_solution_secondary difmap
_cell_angle_alpha 90.00
_cell_angle_beta 90.9990(10)
_cell_angle_gamma 90.00
_cell_formula_units_Z 4
_cell_length_a 13.1050(8)
_cell_length_b 11.1190(7)
_cell_length_c 22.3240(13)
_cell_measurement_reflns_used 26435
_cell_measurement_temperature 296(2)
_cell_measurement_theta_max 28.1
_cell_measurement_theta_min 3.0
_cell_volume 3252.4(3)
_computing_cell_refinement 'PROCESS-AUTO (Rigaku, 2006)'
_computing_data_collection 'PROCESS-AUTO (Rigaku, 2006)'
_computing_data_reduction 'CrystalStructure (Rigaku, 2007)'
_computing_molecular_graphics 'ORTEP-3 for Windows (Farrugia, 1997)'
_computing_publication_material 'WinGX (Farrugia, 1999)'
_computing_structure_refinement 'SHELXL97 (Sheldrick, 2008)'
_computing_structure_solution 'SHELXS97 (Sheldrick, 2008)'
_diffrn_ambient_temperature 296(2)
_diffrn_detector_area_resol_mean 10.00
_diffrn_measured_fraction_theta_full 0.995
_diffrn_measured_fraction_theta_max 0.995
_diffrn_measurement_device_type 'Rigaku R-AXIS RAPID CCD'
_diffrn_measurement_method \w
_diffrn_radiation_monochromator graphite
_diffrn_radiation_source 'rolling anode'
_diffrn_radiation_type MoK\a
_diffrn_radiation_wavelength 0.71073
_diffrn_reflns_av_R_equivalents 0.0731
_diffrn_reflns_av_sigmaI/netI 0.0751
_diffrn_reflns_limit_h_max 15
_diffrn_reflns_limit_h_min -14
_diffrn_reflns_limit_k_max 12
_diffrn_reflns_limit_k_min -13
_diffrn_reflns_limit_l_max 26
_diffrn_reflns_limit_l_min -26
_diffrn_reflns_number 23458
_diffrn_reflns_theta_full 25.20
_diffrn_reflns_theta_max 25.20
_diffrn_reflns_theta_min 3.00
_diffrn_standards_number 0
_exptl_absorpt_coefficient_mu 2.607
_exptl_absorpt_correction_T_max 0.5734
_exptl_absorpt_correction_T_min 0.4892
_exptl_absorpt_correction_type multi-scan
_exptl_absorpt_process_details '(ABSCOR; Higashi, 1995)'
_exptl_crystal_colour colorless
_exptl_crystal_density_diffrn 1.777
_exptl_crystal_density_method 'not measured'
_exptl_crystal_description block
_exptl_crystal_F_000 1748
_exptl_crystal_size_max 0.32
_exptl_crystal_size_mid 0.26
_exptl_crystal_size_min 0.24
_refine_diff_density_max 0.919
_refine_diff_density_min -1.137
_refine_ls_extinction_method none
_refine_ls_goodness_of_fit_ref 1.459
_refine_ls_hydrogen_treatment constr
_refine_ls_matrix_type full
_refine_ls_number_parameters 433
_refine_ls_number_reflns 5833
_refine_ls_number_restraints 28
_refine_ls_restrained_S_all 1.434
_refine_ls_R_factor_all 0.0835
_refine_ls_R_factor_gt 0.0701
_refine_ls_shift/su_max 0.001
_refine_ls_shift/su_mean 0.000
_refine_ls_structure_factor_coef Fsqd
_refine_ls_weighting_details 'calc w=1/[\s^2^(Fo^2^)+(0.0000P)^2^+11.1281P] where P=(Fo^2^+2Fc^2^)/3'
_refine_ls_weighting_scheme calc
_refine_ls_wR_factor_gt 0.1297
_refine_ls_wR_factor_ref 0.1330
_reflns_number_gt 4835
_reflns_number_total 5833
_reflns_threshold_expression I>2\s(I)
_cod_data_source_file zs2088.cif
_cod_data_source_block I
_cod_original_sg_symbol_H-M 'P 21/c'
_cod_database_code 2230208
_cod_database_fobs_code 2230208

loop_
_symmetry_equiv_pos_as_xyz
'x, y, z'
'-x, y+1/2, -z+1/2'
'-x, -y, -z'
'x, -y-1/2, z-1/2'

loop_
_atom_site_type_symbol
_atom_site_label
_atom_site_fract_x
_atom_site_fract_y
_atom_site_fract_z
_atom_site_U_iso_or_equiv
_atom_site_adp_type
_atom_site_calc_flag
_atom_site_refinement_flags
_atom_site_occupancy
_atom_site_disorder_assembly
_atom_site_disorder_group
Sm Sm1 0.71666(3) 0.20224(3) 0.077898(18) 0.02935(14) Uani d . 1 . .
Zn Zn2 0.67371(7) 0.48266(8) 0.14718(4) 0.0333(2) Uani d . 1 . .
O O4 0.5366(4) 0.1137(5) 0.0902(3) 0.0377(13) Uani d . 1 . .
O O1 0.9006(4) 0.2424(5) 0.0458(3) 0.0399(14) Uani d . 1 . .
O O3 0.6021(4) 0.3198(4) 0.1324(2) 0.0295(12) Uani d . 1 . .
O O2 0.7805(4) 0.3970(4) 0.0965(2) 0.0296(12) Uani d . 1 . .
C C17 0.4629(6) 0.1920(7) 0.1110(3) 0.0314(17) Uani d . 1 . .
N N1 0.7663(5) 0.6321(5) 0.1551(3) 0.0354(16) Uani d . 1 . .
O O5 0.5971(4) 0.5586(6) 0.0634(2) 0.0510(16) Uani d D 1 . .
H H501 0.5345 0.5643 0.0629 0.076 Uiso d R 1 . .
C C18 0.5021(6) 0.3023(7) 0.1337(3) 0.0296(16) Uani d . 1 . .
O O15 0.8284(5) 0.1789(5) 0.1690(3) 0.0494(16) Uani d . 1 . .
N N2 0.5487(5) 0.5433(6) 0.1907(3) 0.0342(15) Uani d . 1 . .
C C10 0.6117(7) 0.7520(8) 0.1875(4) 0.050(2) Uani d . 1 . .
H H10A 0.5942 0.8303 0.2035 0.060 Uiso calc R 1 . .
H H10B 0.5852 0.7483 0.1467 0.060 Uiso calc R 1 . .
O O10 0.7134(6) 0.0288(7) 0.0057(4) 0.074(2) Uani d . 1 . .
C C2 0.9462(6) 0.3500(7) 0.0634(4) 0.0354(19) Uani d . 1 . .
C C13 0.4309(6) 0.3833(7) 0.1582(3) 0.0317(17) Uani d . 1 . .
N N3 0.6467(7) 0.2925(7) -0.0431(4) 0.053(2) Uani d . 1 . .
N N5 0.7745(6) 0.1072(7) 0.1988(4) 0.0495(19) Uani d . 1 . .
C C7 0.8776(6) 0.4305(7) 0.0910(3) 0.0307(17) Uani d . 1 . .
O O12 0.8114(7) -0.0017(6) 0.0800(4) 0.079(2) Uani d . 1 . .
O O9 0.5881(5) 0.2710(7) -0.0004(3) 0.065(2) Uani d . 1 . .
O O14 0.8046(6) 0.0691(8) 0.2471(3) 0.092(3) Uani d . 1 . .
O O7 0.7385(6) 0.2794(8) -0.0320(4) 0.081(2) Uani d . 1 . .
O O6 0.7404(5) 0.4206(6) 0.2342(3) 0.0532(17) Uani d D 1 . .
H H601 0.8002 0.4375 0.2417 0.080 Uiso d R 1 . .
C C5 1.0224(7) 0.5656(9) 0.1023(4) 0.048(2) Uani d . 1 . .
H H5 1.0494 0.6385 0.1156 0.058 Uiso calc R 1 . .
C C6 0.9172(6) 0.5416(7) 0.1100(4) 0.0352(19) Uani d . 1 . .
C C4 1.0844(7) 0.4845(9) 0.0762(5) 0.054(3) Uani d . 1 . .
H H4 1.1532 0.5023 0.0717 0.065 Uiso calc R 1 . .
C C3 1.0465(7) 0.3753(9) 0.0561(4) 0.046(2) Uani d . 1 . .
H H3 1.0892 0.3201 0.0379 0.055 Uiso calc R 1 . .
O O11 0.7952(6) -0.1404(6) 0.0138(4) 0.091(3) Uani d . 1 . .
C C11 0.5599(8) 0.6572(8) 0.2237(4) 0.052(2) Uani d . 1 . .
H H11A 0.5992 0.6431 0.2602 0.063 Uiso calc R 1 . .
H H11B 0.4929 0.6858 0.2349 0.063 Uiso calc R 1 . .
C C1 0.9559(7) 0.1707(8) 0.0029(5) 0.057(3) Uani d . 1 . .
H H1A 0.9819 0.2220 -0.0278 0.086 Uiso calc R 1 . .
H H1B 0.9107 0.1121 -0.0148 0.086 Uiso calc R 1 . .
H H1C 1.0116 0.1304 0.0229 0.086 Uiso calc R 1 . .
C C16 0.3594(6) 0.1679(7) 0.1095(4) 0.038(2) Uani d . 1 . .
H H16 0.3354 0.0958 0.0936 0.046 Uiso calc R 1 . .
C C12 0.4594(7) 0.4961(7) 0.1871(4) 0.037(2) Uani d . 1 . .
H H12 0.4070 0.5389 0.2049 0.045 Uiso calc R 1 . .
C C14 0.3268(6) 0.3562(8) 0.1560(4) 0.040(2) Uani d . 1 . .
H H14 0.2804 0.4108 0.1715 0.048 Uiso calc R 1 . .
O O8 0.6132(7) 0.3274(8) -0.0915(3) 0.096(3) Uani d . 1 . .
C C15 0.2921(6) 0.2508(8) 0.1317(4) 0.045(2) Uani d . 1 . .
H H15 0.2223 0.2351 0.1300 0.054 Uiso calc R 1 . .
C C8 0.8570(7) 0.6358(7) 0.1382(4) 0.040(2) Uani d . 1 . .
H H8 0.8906 0.7086 0.1445 0.048 Uiso calc R 1 . .
C C9 0.7269(8) 0.7413(8) 0.1862(5) 0.053(3) Uani d . 1 . .
H H9A 0.7540 0.8120 0.1667 0.064 Uiso calc R 1 . .
H H9B 0.7530 0.7410 0.2272 0.064 Uiso calc R 1 . .
O O13 0.6889(5) 0.0797(6) 0.1765(3) 0.064(2) Uani d . 1 . .
C C20 0.6512(8) 0.5994(9) 0.0100(3) 0.064(3) Uani d D 1 . .
H H20A 0.6688 0.6828 0.0144 0.097 Uiso calc R 1 . .
H H20B 0.6079 0.5893 -0.0248 0.097 Uiso calc R 1 . .
H H20C 0.7122 0.5527 0.0054 0.097 Uiso calc R 1 . .
N N4 0.7733(6) -0.0421(7) 0.0331(4) 0.055(2) Uani d . 1 . .
C C21 0.6852(9) 0.3553(10) 0.2808(4) 0.079(4) Uani d D 1 . .
H H21A 0.6235 0.3219 0.2639 0.119 Uiso calc R 1 . .
H H21B 0.6685 0.4097 0.3126 0.119 Uiso calc R 1 . .
H H21C 0.7274 0.2917 0.2964 0.119 Uiso calc R 1 . .
C C19 0.5092(7) -0.0105(7) 0.0849(5) 0.059(3) Uani d . 1 . .
H H19A 0.4769 -0.0362 0.1210 0.089 Uiso calc R 1 . .
H H19B 0.5694 -0.0576 0.0787 0.089 Uiso calc R 1 . .
H H19C 0.4628 -0.0208 0.0516 0.089 Uiso calc R 1 . .
O O17 1.1227(7) 0.0443(8) 0.2022(4) 0.091(3) Uani d DU 1 . .
H H17A 1.0920 0.1050 0.2124 0.136 Uiso calc R 1 . .
C C23 1.0781(12) -0.0015(13) 0.1456(5) 0.118(5) Uani d DU 1 . .
H H23A 1.0169 -0.0455 0.1538 0.178 Uiso calc R 1 . .
H H23B 1.1262 -0.0536 0.1266 0.178 Uiso calc R 1 . .
H H23C 1.0622 0.0648 0.1195 0.178 Uiso calc R 1 . .
C C22 1.0335(10) 0.3366(9) 0.2225(6) 0.091(4) Uani d DU 1 . .
H H22A 1.0513 0.3268 0.1812 0.136 Uiso calc R 1 . .
H H22B 1.0908 0.3689 0.2445 0.136 Uiso calc R 1 . .
H H22C 0.9767 0.3907 0.2252 0.136 Uiso calc R 1 . .
O O16 1.0056(8) 0.2192(8) 0.2477(5) 0.105(3) Uani d DU 1 . .
H H16A 0.9525 0.2259 0.2664 0.157 Uiso calc R 1 . .

loop_
_atom_site_aniso_label
_atom_site_aniso_U_11
_atom_site_aniso_U_22
_atom_site_aniso_U_33
_atom_site_aniso_U_12
_atom_site_aniso_U_13
_atom_site_aniso_U_23
Sm1 0.0255(2) 0.0275(2) 0.0350(2) 0.00215(19) -0.00014(15) -0.00476(18)
Zn2 0.0302(5) 0.0289(5) 0.0409(6) -0.0001(4) 0.0052(4) -0.0079(4)
O4 0.030(3) 0.028(3) 0.055(4) -0.005(2) 0.004(3) -0.005(3)
O1 0.031(3) 0.039(3) 0.051(4) 0.000(3) 0.009(3) -0.008(3)
O3 0.020(3) 0.027(3) 0.041(3) 0.002(2) 0.004(2) -0.006(2)
O2 0.021(3) 0.027(3) 0.041(3) -0.003(2) 0.008(2) -0.006(2)
C17 0.030(4) 0.035(4) 0.029(4) -0.003(4) 0.000(3) 0.004(3)
N1 0.041(4) 0.026(4) 0.039(4) -0.004(3) 0.001(3) -0.004(3)
O5 0.038(4) 0.070(4) 0.045(4) 0.006(3) -0.001(3) 0.012(3)
C18 0.031(4) 0.033(4) 0.024(4) -0.003(4) 0.000(3) 0.004(3)
O15 0.051(4) 0.048(4) 0.049(4) -0.009(3) -0.011(3) 0.008(3)
N2 0.032(4) 0.035(4) 0.035(4) 0.005(3) 0.003(3) -0.009(3)
C10 0.061(7) 0.032(4) 0.057(6) 0.014(5) -0.001(5) -0.015(4)
O10 0.058(5) 0.066(5) 0.097(6) 0.021(4) -0.019(4) -0.043(4)
C2 0.031(5) 0.040(5) 0.035(5) 0.002(4) 0.001(4) 0.004(4)
C13 0.032(4) 0.036(4) 0.028(4) 0.003(4) 0.004(3) 0.004(3)
N3 0.055(5) 0.055(5) 0.049(5) 0.007(4) -0.012(4) 0.007(4)
N5 0.045(5) 0.054(5) 0.050(5) 0.008(4) 0.001(4) 0.012(4)
C7 0.026(4) 0.036(4) 0.030(4) -0.004(3) -0.001(3) 0.009(3)
O12 0.109(7) 0.059(5) 0.068(5) 0.026(4) -0.015(5) -0.012(4)
O9 0.050(4) 0.093(6) 0.052(4) 0.017(4) -0.001(4) 0.010(4)
O14 0.091(6) 0.124(7) 0.061(5) 0.016(5) -0.012(4) 0.045(5)
O7 0.044(4) 0.125(7) 0.074(5) 0.011(5) -0.001(4) 0.033(5)
O6 0.048(4) 0.064(4) 0.047(4) -0.007(3) -0.007(3) 0.010(3)
C5 0.036(5) 0.053(6) 0.057(6) -0.016(4) -0.003(4) 0.004(5)
C6 0.036(5) 0.035(4) 0.035(4) -0.006(4) -0.005(4) 0.006(3)
C4 0.024(5) 0.068(7) 0.070(7) -0.008(5) 0.008(5) 0.006(5)
C3 0.029(5) 0.057(6) 0.052(6) 0.005(4) 0.006(4) 0.004(4)
O11 0.065(5) 0.054(5) 0.155(8) 0.016(4) 0.002(5) -0.056(5)
C11 0.052(6) 0.051(6) 0.054(6) 0.004(5) 0.009(5) -0.022(5)
C1 0.050(6) 0.053(6) 0.069(7) 0.009(5) 0.024(5) -0.012(5)
C16 0.030(5) 0.042(5) 0.043(5) -0.009(4) -0.003(4) 0.002(4)
C12 0.039(5) 0.041(5) 0.032(4) 0.016(4) 0.003(4) 0.000(4)
C14 0.022(4) 0.052(5) 0.046(5) 0.005(4) 0.005(4) 0.005(4)
O8 0.098(7) 0.134(8) 0.055(5) 0.017(6) -0.023(5) 0.034(5)
C15 0.019(4) 0.060(6) 0.056(6) -0.004(4) 0.000(4) 0.003(5)
C8 0.045(6) 0.033(5) 0.041(5) -0.017(4) -0.003(4) 0.003(4)
C9 0.065(7) 0.032(5) 0.063(6) -0.006(5) 0.003(5) -0.013(4)
O13 0.041(4) 0.075(5) 0.076(5) -0.003(4) -0.009(4) 0.024(4)
C20 0.072(8) 0.072(7) 0.049(6) 0.003(6) 0.005(5) 0.020(5)
N4 0.039(5) 0.042(5) 0.082(7) -0.002(4) 0.015(5) -0.020(4)
C21 0.092(10) 0.082(8) 0.064(8) -0.018(7) 0.011(7) 0.012(6)
C19 0.046(6) 0.029(5) 0.103(9) -0.006(4) 0.014(6) -0.006(5)
O17 0.089(4) 0.094(4) 0.089(4) 0.003(4) -0.019(4) 0.003(4)
C23 0.118(7) 0.122(7) 0.114(7) -0.002(5) -0.004(5) -0.001(5)
C22 0.089(6) 0.094(5) 0.090(6) 0.006(4) -0.004(4) 0.005(4)
O16 0.095(5) 0.109(5) 0.110(5) 0.000(4) -0.014(4) 0.001(4)

loop_
_atom_type_symbol
_atom_type_description
_atom_type_scat_dispersion_real
_atom_type_scat_dispersion_imag
_atom_type_scat_source
C C 0.0033 0.0016 'International Tables Vol C Tables 4.2.6.8 and 6.1.1.4'
H H 0.0000 0.0000 'International Tables Vol C Tables 4.2.6.8 and 6.1.1.4'
N N 0.0061 0.0033 'International Tables Vol C Tables 4.2.6.8 and 6.1.1.4'
O O 0.0106 0.0060 'International Tables Vol C Tables 4.2.6.8 and 6.1.1.4'
Zn Zn 0.2839 1.4301 'International Tables Vol C Tables 4.2.6.8 and 6.1.1.4'
Sm Sm -0.1638 3.4418 'International Tables Vol C Tables 4.2.6.8 and 6.1.1.4'

loop_
_geom_angle_atom_site_label_1
_geom_angle_atom_site_label_2
_geom_angle_atom_site_label_3
_geom_angle_site_symmetry_1
_geom_angle_site_symmetry_3
_geom_angle
_geom_angle_publ_flag
O3 Sm1 O2 . . 67.98(17) ?
O3 Sm1 O15 . . 90.4(2) ?
O2 Sm1 O15 . . 75.57(18) ?
O3 Sm1 O10 . . 139.1(2) ?
O2 Sm1 O10 . . 145.1(2) ?
O15 Sm1 O10 . . 116.5(2) ?
O3 Sm1 O9 . . 76.4(2) ?
O2 Sm1 O9 . . 94.2(2) ?
O15 Sm1 O9 . . 165.8(2) ?
O10 Sm1 O9 . . 77.6(2) ?
O3 Sm1 O1 . . 131.33(16) ?
O2 Sm1 O1 . . 63.68(17) ?
O15 Sm1 O1 . . 72.8(2) ?
O10 Sm1 O1 . . 87.7(2) ?
O9 Sm1 O1 . . 111.9(2) ?
O3 Sm1 O4 . . 64.04(16) ?
O2 Sm1 O4 . . 130.98(16) ?
O15 Sm1 O4 . . 113.5(2) ?
O10 Sm1 O4 . . 76.7(2) ?
O9 Sm1 O4 . . 65.7(2) ?
O1 Sm1 O4 . . 164.38(17) ?
O3 Sm1 O12 . . 142.2(2) ?
O2 Sm1 O12 . . 129.4(2) ?
O15 Sm1 O12 . . 67.7(2) ?
O10 Sm1 O12 . . 48.8(2) ?
O9 Sm1 O12 . . 126.3(2) ?
O1 Sm1 O12 . . 72.8(2) ?
O4 Sm1 O12 . . 95.9(2) ?
O3 Sm1 O7 . . 112.6(2) ?
O2 Sm1 O7 . . 79.6(2) ?
O15 Sm1 O7 . . 136.4(2) ?
O10 Sm1 O7 . . 69.6(3) ?
O9 Sm1 O7 . . 48.3(2) ?
O1 Sm1 O7 . . 64.1(2) ?
O4 Sm1 O7 . . 109.9(2) ?
O12 Sm1 O7 . . 104.1(3) ?
O3 Sm1 O13 . . 75.8(2) ?
O2 Sm1 O13 . . 112.6(2) ?
O15 Sm1 O13 . . 49.5(2) ?
O10 Sm1 O13 . . 98.0(3) ?
O9 Sm1 O13 . . 129.7(2) ?
O1 Sm1 O13 . . 118.01(19) ?
O4 Sm1 O13 . . 64.61(19) ?
O12 Sm1 O13 . . 66.6(2) ?
O7 Sm1 O13 . . 167.5(3) ?
O3 Sm1 N5 . . 83.26(19) ?
O2 Sm1 N5 . . 94.7(2) ?
O15 Sm1 N5 . . 24.7(2) ?
O10 Sm1 N5 . . 108.0(2) ?
O9 Sm1 N5 . . 152.8(2) ?
O1 Sm1 N5 . . 95.1(2) ?
O4 Sm1 N5 . . 89.3(2) ?
O12 Sm1 N5 . . 63.8(2) ?
O7 Sm1 N5 . . 158.9(2) ?
O13 Sm1 N5 . . 24.83(19) ?
O3 Sm1 N4 . . 147.52(19) ?
O2 Sm1 N4 . . 143.50(19) ?
O15 Sm1 N4 . . 91.9(2) ?
O10 Sm1 N4 . . 24.6(2) ?
O9 Sm1 N4 . . 102.1(3) ?
O1 Sm1 N4 . . 79.92(19) ?
O4 Sm1 N4 . . 85.51(19) ?
O12 Sm1 N4 . . 24.2(2) ?
O7 Sm1 N4 . . 87.3(3) ?
O13 Sm1 N4 . . 81.2(2) ?
N5 Sm1 N4 . . 85.4(2) ?
N2 Zn2 O2 . . 168.8(2) ?
N2 Zn2 N1 . . 99.7(3) ?
O2 Zn2 N1 . . 90.9(2) ?
N2 Zn2 O3 . . 90.0(2) ?
O2 Zn2 O3 . . 79.45(19) ?
N1 Zn2 O3 . . 170.3(2) ?
N2 Zn2 O6 . . 89.6(2) ?
O2 Zn2 O6 . . 94.4(2) ?
N1 Zn2 O6 . . 87.3(2) ?
O3 Zn2 O6 . . 92.2(2) ?
N2 Zn2 O5 . . 85.5(2) ?
O2 Zn2 O5 . . 90.8(2) ?
N1 Zn2 O5 . . 91.3(2) ?
O3 Zn2 O5 . . 90.1(2) ?
O6 Zn2 O5 . . 174.6(2) ?
N2 Zn2 Sm1 . . 129.63(19) ?
O2 Zn2 Sm1 . . 39.84(13) ?
N1 Zn2 Sm1 . . 130.63(19) ?
O3 Zn2 Sm1 . . 39.67(13) ?
O6 Zn2 Sm1 . . 92.59(17) ?
O5 Zn2 Sm1 . . 92.25(16) ?
C17 O4 C19 . . 117.3(6) ?
C17 O4 Sm1 . . 116.1(4) ?
C19 O4 Sm1 . . 126.1(5) ?
C2 O1 C1 . . 116.2(6) ?
C2 O1 Sm1 . . 118.2(4) ?
C1 O1 Sm1 . . 124.8(5) ?
C18 O3 Zn2 . . 124.9(5) ?
C18 O3 Sm1 . . 124.8(4) ?
Zn2 O3 Sm1 . . 106.2(2) ?
C7 O2 Zn2 . . 125.6(5) ?
C7 O2 Sm1 . . 125.2(4) ?
Zn2 O2 Sm1 . . 106.3(2) ?
C16 C17 O4 . . 124.0(7) ?
C16 C17 C18 . . 121.6(7) ?
O4 C17 C18 . . 114.4(6) ?
C8 N1 C9 . . 116.7(7) ?
C8 N1 Zn2 . . 124.0(6) ?
C9 N1 Zn2 . . 119.1(6) ?
C20 O5 Zn2 . . 124.8(5) ?
C20 O5 H501 . . 117.3 ?
Zn2 O5 H501 . . 117.9 ?
O3 C18 C13 . . 125.0(7) ?
O3 C18 C17 . . 118.1(7) ?
C13 C18 C17 . . 116.8(7) ?
N5 O15 Sm1 . . 99.7(5) ?
C12 N2 C11 . . 117.8(7) ?
C12 N2 Zn2 . . 125.1(5) ?
C11 N2 Zn2 . . 116.8(5) ?
C11 C10 C9 . . 114.5(8) ?
C11 C10 H10A . . 108.6 ?
C9 C10 H10A . . 108.6 ?
C11 C10 H10B . . 108.6 ?
C9 C10 H10B . . 108.6 ?
H10A C10 H10B . . 107.6 ?
N4 O10 Sm1 . . 99.5(5) ?
C3 C2 O1 . . 123.9(8) ?
C3 C2 C7 . . 122.9(8) ?
O1 C2 C7 . . 113.2(7) ?
C14 C13 C18 . . 119.9(7) ?
C14 C13 C12 . . 116.4(7) ?
C18 C13 C12 . . 123.7(7) ?
O8 N3 O7 . . 123.3(9) ?
O8 N3 O9 . . 121.1(9) ?
O7 N3 O9 . . 115.6(8) ?
O14 N5 O13 . . 122.7(9) ?
O14 N5 O15 . . 120.6(9) ?
O13 N5 O15 . . 116.7(7) ?
O14 N5 Sm1 . . 175.8(7) ?
O13 N5 Sm1 . . 61.1(4) ?
O15 N5 Sm1 . . 55.6(4) ?
O2 C7 C6 . . 124.5(7) ?
O2 C7 C2 . . 118.5(7) ?
C6 C7 C2 . . 117.0(7) ?
N4 O12 Sm1 . . 96.7(6) ?
N3 O9 Sm1 . . 100.0(5) ?
N3 O7 Sm1 . . 96.0(6) ?
C21 O6 Zn2 . . 125.5(6) ?
C21 O6 H601 . . 116.7 ?
Zn2 O6 H601 . . 117.8 ?
C4 C5 C6 . . 121.3(8) ?
C4 C5 H5 . . 119.4 ?
C6 C5 H5 . . 119.4 ?
C7 C6 C5 . . 119.0(8) ?
C7 C6 C8 . . 124.2(7) ?
C5 C6 C8 . . 116.8(7) ?
C5 C4 C3 . . 120.6(8) ?
C5 C4 H4 . . 119.7 ?
C3 C4 H4 . . 119.7 ?
C2 C3 C4 . . 119.1(9) ?
C2 C3 H3 . . 120.4 ?
C4 C3 H3 . . 120.4 ?
N2 C11 C10 . . 112.2(7) ?
N2 C11 H11A . . 109.2 ?
C10 C11 H11A . . 109.2 ?
N2 C11 H11B . . 109.2 ?
C10 C11 H11B . . 109.2 ?
H11A C11 H11B . . 107.9 ?
O1 C1 H1A . . 109.5 ?
O1 C1 H1B . . 109.5 ?
H1A C1 H1B . . 109.5 ?
O1 C1 H1C . . 109.5 ?
H1A C1 H1C . . 109.5 ?
H1B C1 H1C . . 109.5 ?
C15 C16 C17 . . 119.8(8) ?
C15 C16 H16 . . 120.1 ?
C17 C16 H16 . . 120.1 ?
N2 C12 C13 . . 127.3(7) ?
N2 C12 H12 . . 116.3 ?
C13 C12 H12 . . 116.3 ?
C15 C14 C13 . . 121.2(8) ?
C15 C14 H14 . . 119.4 ?
C13 C14 H14 . . 119.4 ?
C14 C15 C16 . . 120.4(8) ?
C14 C15 H15 . . 119.8 ?
C16 C15 H15 . . 119.8 ?
N1 C8 C6 . . 128.9(7) ?
N1 C8 H8 . . 115.6 ?
C6 C8 H8 . . 115.6 ?
N1 C9 C10 . . 115.1(7) ?
N1 C9 H9A . . 108.5 ?
C10 C9 H9A . . 108.5 ?
N1 C9 H9B . . 108.5 ?
C10 C9 H9B . . 108.5 ?
H9A C9 H9B . . 107.5 ?
N5 O13 Sm1 . . 94.0(5) ?
O5 C20 H20A . . 109.5 ?
O5 C20 H20B . . 109.5 ?
H20A C20 H20B . . 109.5 ?
O5 C20 H20C . . 109.5 ?
H20A C20 H20C . . 109.5 ?
H20B C20 H20C . . 109.5 ?
O11 N4 O12 . . 122.2(10) ?
O11 N4 O10 . . 122.8(10) ?
O12 N4 O10 . . 114.9(8) ?
O11 N4 Sm1 . . 178.7(8) ?
O12 N4 Sm1 . . 59.1(5) ?
O10 N4 Sm1 . . 55.9(4) ?
O6 C21 H21A . . 109.5 ?
O6 C21 H21B . . 109.5 ?
H21A C21 H21B . . 109.5 ?
O6 C21 H21C . . 109.5 ?
H21A C21 H21C . . 109.5 ?
H21B C21 H21C . . 109.5 ?
O4 C19 H19A . . 109.5 ?
O4 C19 H19B . . 109.5 ?
H19A C19 H19B . . 109.5 ?
O4 C19 H19C . . 109.5 ?
H19A C19 H19C . . 109.5 ?
H19B C19 H19C . . 109.5 ?
C23 O17 H17A . . 109.5 ?
O17 C23 H23A . . 109.5 ?
O17 C23 H23B . . 109.5 ?
H23A C23 H23B . . 109.5 ?
O17 C23 H23C . . 109.5 ?
H23A C23 H23C . . 109.5 ?
H23B C23 H23C . . 109.5 ?
O16 C22 H22A . . 109.5 ?
O16 C22 H22B . . 109.5 ?
H22A C22 H22B . . 109.5 ?
O16 C22 H22C . . 109.5 ?
H22A C22 H22C . . 109.5 ?
H22B C22 H22C . . 109.5 ?
C22 O16 H16A . . 109.5 ?

loop_
_geom_bond_atom_site_label_1
_geom_bond_atom_site_label_2
_geom_bond_site_symmetry_2
_geom_bond_distance
_geom_bond_publ_flag
Sm1 O3 . 2.346(5) ?
Sm1 O2 . 2.356(5) ?
Sm1 O15 . 2.499(6) ?
Sm1 O10 . 2.512(6) ?
Sm1 O9 . 2.525(6) ?
Sm1 O1 . 2.565(5) ?
Sm1 O4 . 2.576(5) ?
Sm1 O12 . 2.586(7) ?
Sm1 O7 . 2.620(7) ?
Sm1 O13 . 2.620(7) ?
Sm1 N5 . 2.984(8) ?
Sm1 N4 . 2.993(8) ?
Zn2 N2 . 2.035(6) ?
Zn2 O2 . 2.050(5) ?
Zn2 N1 . 2.063(6) ?
Zn2 O3 . 2.064(5) ?
Zn2 O6 . 2.225(6) ?
Zn2 O5 . 2.270(6) ?
O4 C17 . 1.386(9) ?
O4 C19 . 1.431(9) ?
O1 C2 . 1.391(9) ?
O1 C1 . 1.450(10) ?
O3 C18 . 1.326(8) ?
O2 C7 . 1.333(8) ?
C17 C16 . 1.383(11) ?
C17 C18 . 1.419(10) ?
N1 C8 . 1.255(10) ?
N1 C9 . 1.495(10) ?
O5 C20 . 1.469(10) ?
O5 H501 . 0.8228 ?
C18 C13 . 1.415(10) ?
O15 N5 . 1.263(9) ?
N2 C12 . 1.284(10) ?
N2 C11 . 1.471(10) ?
C10 C11 . 1.498(13) ?
C10 C9 . 1.516(13) ?
C10 H10A . 0.9700 ?
C10 H10B . 0.9700 ?
O10 N4 . 1.262(10) ?
C2 C3 . 1.358(11) ?
C2 C7 . 1.417(11) ?
C13 C14 . 1.396(11) ?
C13 C12 . 1.456(11) ?
N3 O8 . 1.222(10) ?
N3 O7 . 1.233(10) ?
N3 O9 . 1.257(10) ?
N5 O14 . 1.218(9) ?
N5 O13 . 1.256(9) ?
C7 C6 . 1.402(10) ?
O12 N4 . 1.237(10) ?
O6 C21 . 1.469(12) ?
O6 H601 . 0.8208 ?
C5 C4 . 1.353(13) ?
C5 C6 . 1.418(11) ?
C5 H5 . 0.9300 ?
C6 C8 . 1.461(12) ?
C4 C3 . 1.383(13) ?
C4 H4 . 0.9300 ?
C3 H3 . 0.9300 ?
O11 N4 . 1.211(9) ?
C11 H11A . 0.9700 ?
C11 H11B . 0.9700 ?
C1 H1A . 0.9600 ?
C1 H1B . 0.9600 ?
C1 H1C . 0.9600 ?
C16 C15 . 1.374(12) ?
C16 H16 . 0.9300 ?
C12 H12 . 0.9300 ?
C14 C15 . 1.367(12) ?
C14 H14 . 0.9300 ?
C15 H15 . 0.9300 ?
C8 H8 . 0.9300 ?
C9 H9A . 0.9700 ?
C9 H9B . 0.9700 ?
C20 H20A . 0.9600 ?
C20 H20B . 0.9600 ?
C20 H20C . 0.9600 ?
C21 H21A . 0.9600 ?
C21 H21B . 0.9600 ?
C21 H21C . 0.9600 ?
C19 H19A . 0.9600 ?
C19 H19B . 0.9600 ?
C19 H19C . 0.9600 ?
O17 C23 . 1.474(15) ?
O17 H17A . 0.8200 ?
C23 H23A . 0.9600 ?
C23 H23B . 0.9600 ?
C23 H23C . 0.9600 ?
C22 O16 . 1.470(14) ?
C22 H22A . 0.9600 ?
C22 H22B . 0.9600 ?
C22 H22C . 0.9600 ?
O16 H16A . 0.8200 ?

loop_
_geom_hbond_atom_site_label_D
_geom_hbond_atom_site_label_H
_geom_hbond_atom_site_label_A
_geom_hbond_site_symmetry_A
_geom_hbond_distance_DH
_geom_hbond_distance_HA
_geom_hbond_distance_DA
_geom_hbond_angle_DHA
O5 H501 O8 3_665 0.82 2.38 3.107(11) 148
O6 H601 O17 2_755 0.82 1.99 2.654(10) 138
O17 H17A O16 . 0.82 1.88 2.688(13) 167

loop_
_geom_torsion_atom_site_label_1
_geom_torsion_atom_site_label_2
_geom_torsion_atom_site_label_3
_geom_torsion_atom_site_label_4
_geom_torsion_site_symmetry_1
_geom_torsion_site_symmetry_2
_geom_torsion_site_symmetry_3
_geom_torsion_site_symmetry_4
_geom_torsion
_geom_torsion_publ_flag
O3 Sm1 Zn2 N2 . . . . -1.4(3) ?
O2 Sm1 Zn2 N2 . . . . 174.7(3) ?
O15 Sm1 Zn2 N2 . . . . -106.7(3) ?
O10 Sm1 Zn2 N2 . . . . 75.6(7) ?
O9 Sm1 Zn2 N2 . . . . 70.6(3) ?
O1 Sm1 Zn2 N2 . . . . -177.9(3) ?
O4 Sm1 Zn2 N2 . . . . 5.9(3) ?
O12 Sm1 Zn2 N2 . . . . -108.8(4) ?
O7 Sm1 Zn2 N2 . . . . 117.4(3) ?
O13 Sm1 Zn2 N2 . . . . -59.0(3) ?
N5 Sm1 Zn2 N2 . . . . -83.0(3) ?
O3 Sm1 Zn2 O2 . . . . -176.0(3) ?
O15 Sm1 Zn2 O2 . . . . 78.6(3) ?
O10 Sm1 Zn2 O2 . . . . -99.0(7) ?
O9 Sm1 Zn2 O2 . . . . -104.1(3) ?
O1 Sm1 Zn2 O2 . . . . 7.5(3) ?
O4 Sm1 Zn2 O2 . . . . -168.8(3) ?
O12 Sm1 Zn2 O2 . . . . 76.5(4) ?
O7 Sm1 Zn2 O2 . . . . -57.3(3) ?
O13 Sm1 Zn2 O2 . . . . 126.4(3) ?
N5 Sm1 Zn2 O2 . . . . 102.3(3) ?
O3 Sm1 Zn2 N1 . . . . 179.0(3) ?
O2 Sm1 Zn2 N1 . . . . -5.0(3) ?
O15 Sm1 Zn2 N1 . . . . 73.6(3) ?
O10 Sm1 Zn2 N1 . . . . -104.1(7) ?
O9 Sm1 Zn2 N1 . . . . -109.1(3) ?
O1 Sm1 Zn2 N1 . . . . 2.5(3) ?
O4 Sm1 Zn2 N1 . . . . -173.8(3) ?
O12 Sm1 Zn2 N1 . . . . 71.5(4) ?
O7 Sm1 Zn2 N1 . . . . -62.3(3) ?
O13 Sm1 Zn2 N1 . . . . 121.3(3) ?
N5 Sm1 Zn2 N1 . . . . 97.3(3) ?
O2 Sm1 Zn2 O3 . . . . 176.0(3) ?
O15 Sm1 Zn2 O3 . . . . -105.4(3) ?
O10 Sm1 Zn2 O3 . . . . 77.0(7) ?
O9 Sm1 Zn2 O3 . . . . 71.9(3) ?
O1 Sm1 Zn2 O3 . . . . -176.5(3) ?
O4 Sm1 Zn2 O3 . . . . 7.2(3) ?
O12 Sm1 Zn2 O3 . . . . -107.5(4) ?
O7 Sm1 Zn2 O3 . . . . 118.7(3) ?
O13 Sm1 Zn2 O3 . . . . -57.6(3) ?
N5 Sm1 Zn2 O3 . . . . -81.7(3) ?
O3 Sm1 Zn2 O6 . . . . 90.3(3) ?
O2 Sm1 Zn2 O6 . . . . -93.7(3) ?
O15 Sm1 Zn2 O6 . . . . -15.1(2) ?
O10 Sm1 Zn2 O6 . . . . 167.3(7) ?
O9 Sm1 Zn2 O6 . . . . 162.2(2) ?
O1 Sm1 Zn2 O6 . . . . -86.2(2) ?
O4 Sm1 Zn2 O6 . . . . 97.5(2) ?
O12 Sm1 Zn2 O6 . . . . -17.2(4) ?
O7 Sm1 Zn2 O6 . . . . -151.0(2) ?
O13 Sm1 Zn2 O6 . . . . 32.6(2) ?
N5 Sm1 Zn2 O6 . . . . 8.6(2) ?
O3 Sm1 Zn2 O5 . . . . -87.4(3) ?
O2 Sm1 Zn2 O5 . . . . 88.6(3) ?
O15 Sm1 Zn2 O5 . . . . 167.2(2) ?
O10 Sm1 Zn2 O5 . . . . -10.4(7) ?
O9 Sm1 Zn2 O5 . . . . -15.5(2) ?
O1 Sm1 Zn2 O5 . . . . 96.1(2) ?
O4 Sm1 Zn2 O5 . . . . -80.18(19) ?
O12 Sm1 Zn2 O5 . . . . 165.1(4) ?
O7 Sm1 Zn2 O5 . . . . 31.3(2) ?
O13 Sm1 Zn2 O5 . . . . -145.1(2) ?
N5 Sm1 Zn2 O5 . . . . -169.1(2) ?
O3 Sm1 O4 C17 . . . . 13.0(5) ?
O2 Sm1 O4 C17 . . . . 0.2(6) ?
O15 Sm1 O4 C17 . . . . 91.2(5) ?
O10 Sm1 O4 C17 . . . . -155.4(5) ?
O9 Sm1 O4 C17 . . . . -73.2(5) ?
O1 Sm1 O4 C17 . . . . -157.6(6) ?
O12 Sm1 O4 C17 . . . . 159.4(5) ?
O7 Sm1 O4 C17 . . . . -93.2(5) ?
O13 Sm1 O4 C17 . . . . 98.9(5) ?
N5 Sm1 O4 C17 . . . . 95.8(5) ?
N4 Sm1 O4 C17 . . . . -178.7(5) ?
O3 Sm1 O4 C19 . . . . -158.4(7) ?
O2 Sm1 O4 C19 . . . . -171.2(7) ?
O15 Sm1 O4 C19 . . . . -80.2(7) ?
O10 Sm1 O4 C19 . . . . 33.2(7) ?
O9 Sm1 O4 C19 . . . . 115.4(7) ?
O1 Sm1 O4 C19 . . . . 31.0(11) ?
O12 Sm1 O4 C19 . . . . -12.0(7) ?
O7 Sm1 O4 C19 . . . . 95.4(7) ?
O13 Sm1 O4 C19 . . . . -72.5(7) ?
N5 Sm1 O4 C19 . . . . -75.6(7) ?
N4 Sm1 O4 C19 . . . . 9.9(7) ?
O3 Sm1 O1 C2 . . . . 1.6(6) ?
O2 Sm1 O1 C2 . . . . 8.9(5) ?
O15 Sm1 O1 C2 . . . . -73.2(5) ?
O10 Sm1 O1 C2 . . . . 168.2(5) ?
O9 Sm1 O1 C2 . . . . 92.5(5) ?
O4 Sm1 O1 C2 . . . . 170.3(6) ?
O12 Sm1 O1 C2 . . . . -144.5(6) ?
O7 Sm1 O1 C2 . . . . 99.8(6) ?
O13 Sm1 O1 C2 . . . . -94.0(5) ?
N5 Sm1 O1 C2 . . . . -83.9(5) ?
N4 Sm1 O1 C2 . . . . -168.4(6) ?
O3 Sm1 O1 C1 . . . . -168.1(6) ?
O2 Sm1 O1 C1 . . . . -160.8(7) ?
O15 Sm1 O1 C1 . . . . 117.1(7) ?
O10 Sm1 O1 C1 . . . . -1.5(7) ?
O9 Sm1 O1 C1 . . . . -77.2(7) ?
O4 Sm1 O1 C1 . . . . 0.6(11) ?
O12 Sm1 O1 C1 . . . . 45.8(6) ?
O7 Sm1 O1 C1 . . . . -69.9(7) ?
O13 Sm1 O1 C1 . . . . 96.3(7) ?
N5 Sm1 O1 C1 . . . . 106.4(7) ?
N4 Sm1 O1 C1 . . . . 21.9(7) ?
N2 Zn2 O3 C18 . . . . 21.0(6) ?
O2 Zn2 O3 C18 . . . . -155.4(6) ?
O6 Zn2 O3 C18 . . . . 110.6(6) ?
O5 Zn2 O3 C18 . . . . -64.6(5) ?
Sm1 Zn2 O3 C18 . . . . -158.0(7) ?
N2 Zn2 O3 Sm1 . . . . 179.0(2) ?
O2 Zn2 O3 Sm1 . . . . 2.6(2) ?
O6 Zn2 O3 Sm1 . . . . -91.5(2) ?
O5 Zn2 O3 Sm1 . . . . 93.4(2) ?
O2 Sm1 O3 C18 . . . . 155.6(6) ?
O15 Sm1 O3 C18 . . . . -130.1(5) ?
O10 Sm1 O3 C18 . . . . 3.4(7) ?
O9 Sm1 O3 C18 . . . . 55.3(5) ?
O1 Sm1 O3 C18 . . . . 162.6(5) ?
O4 Sm1 O3 C18 . . . . -14.0(5) ?
O12 Sm1 O3 C18 . . . . -77.9(6) ?
O7 Sm1 O3 C18 . . . . 87.9(6) ?
O13 Sm1 O3 C18 . . . . -82.4(5) ?
N5 Sm1 O3 C18 . . . . -106.5(5) ?
N4 Sm1 O3 C18 . . . . -36.0(7) ?
O2 Sm1 O3 Zn2 . . . . -2.40(19) ?
O15 Sm1 O3 Zn2 . . . . 71.9(2) ?
O10 Sm1 O3 Zn2 . . . . -154.6(3) ?
O9 Sm1 O3 Zn2 . . . . -102.7(3) ?
O1 Sm1 O3 Zn2 . . . . 4.6(3) ?
O4 Sm1 O3 Zn2 . . . . -172.0(3) ?
O12 Sm1 O3 Zn2 . . . . 124.1(3) ?
O7 Sm1 O3 Zn2 . . . . -70.1(3) ?
O13 Sm1 O3 Zn2 . . . . 119.6(3) ?
N5 Sm1 O3 Zn2 . . . . 95.5(2) ?
N4 Sm1 O3 Zn2 . . . . 166.0(4) ?
N2 Zn2 O2 C7 . . . . 176.7(11) ?
N1 Zn2 O2 C7 . . . . 14.6(6) ?
O3 Zn2 O2 C7 . . . . -164.2(6) ?
O6 Zn2 O2 C7 . . . . -72.8(6) ?
O5 Zn2 O2 C7 . . . . 105.9(6) ?
Sm1 Zn2 O2 C7 . . . . -161.6(7) ?
N2 Zn2 O2 Sm1 . . . . -21.7(13) ?
N1 Zn2 O2 Sm1 . . . . 176.2(2) ?
O3 Zn2 O2 Sm1 . . . . -2.6(2) ?
O6 Zn2 O2 Sm1 . . . . 88.8(2) ?
O5 Zn2 O2 Sm1 . . . . -92.5(2) ?
O3 Sm1 O2 C7 . . . . 164.1(6) ?
O15 Sm1 O2 C7 . . . . 67.7(5) ?
O10 Sm1 O2 C7 . . . . -48.1(7) ?
O9 Sm1 O2 C7 . . . . -122.4(5) ?
O1 Sm1 O2 C7 . . . . -10.0(5) ?
O4 Sm1 O2 C7 . . . . 176.5(5) ?
O12 Sm1 O2 C7 . . . . 23.7(6) ?
O7 Sm1 O2 C7 . . . . -76.2(5) ?
O13 Sm1 O2 C7 . . . . 101.2(5) ?
N5 Sm1 O2 C7 . . . . 83.3(5) ?
N4 Sm1 O2 C7 . . . . -5.4(7) ?
O3 Sm1 O2 Zn2 . . . . 2.41(19) ?
O15 Sm1 O2 Zn2 . . . . -94.0(3) ?
O10 Sm1 O2 Zn2 . . . . 150.2(3) ?
O9 Sm1 O2 Zn2 . . . . 75.9(3) ?
O1 Sm1 O2 Zn2 . . . . -171.7(3) ?
O4 Sm1 O2 Zn2 . . . . 14.8(3) ?
O12 Sm1 O2 Zn2 . . . . -138.0(3) ?
O7 Sm1 O2 Zn2 . . . . 122.2(3) ?
O13 Sm1 O2 Zn2 . . . . -60.5(3) ?
N5 Sm1 O2 Zn2 . . . . -78.4(2) ?
N4 Sm1 O2 Zn2 . . . . -167.1(3) ?
C19 O4 C17 C16 . . . . -20.7(11) ?
Sm1 O4 C17 C16 . . . . 167.1(6) ?
C19 O4 C17 C18 . . . . 160.3(7) ?
Sm1 O4 C17 C18 . . . . -11.9(8) ?
N2 Zn2 N1 C8 . . . . 174.9(7) ?
O2 Zn2 N1 C8 . . . . -8.6(7) ?
O6 Zn2 N1 C8 . . . . 85.8(7) ?
O5 Zn2 N1 C8 . . . . -99.4(7) ?
Sm1 Zn2 N1 C8 . . . . -5.3(8) ?
N2 Zn2 N1 C9 . . . . -1.0(7) ?
O2 Zn2 N1 C9 . . . . 175.5(6) ?
O6 Zn2 N1 C9 . . . . -90.2(6) ?
O5 Zn2 N1 C9 . . . . 84.7(6) ?
Sm1 Zn2 N1 C9 . . . . 178.7(5) ?
N2 Zn2 O5 C20 . . . . 153.7(7) ?
O2 Zn2 O5 C20 . . . . -36.9(7) ?
N1 Zn2 O5 C20 . . . . 54.0(7) ?
O3 Zn2 O5 C20 . . . . -116.4(7) ?
Sm1 Zn2 O5 C20 . . . . -76.7(7) ?
Zn2 O3 C18 C13 . . . . -15.2(10) ?
Sm1 O3 C18 C13 . . . . -169.2(5) ?
Zn2 O3 C18 C17 . . . . 167.6(5) ?
Sm1 O3 C18 C17 . . . . 13.6(9) ?
C16 C17 C18 O3 . . . . -178.6(7) ?
O4 C17 C18 O3 . . . . 0.4(9) ?
C16 C17 C18 C13 . . . . 4.0(11) ?
O4 C17 C18 C13 . . . . -177.0(6) ?
O3 Sm1 O15 N5 . . . . 72.8(5) ?
O2 Sm1 O15 N5 . . . . 139.9(5) ?
O10 Sm1 O15 N5 . . . . -75.2(6) ?
O9 Sm1 O15 N5 . . . . 94.6(10) ?
O1 Sm1 O15 N5 . . . . -153.6(5) ?
O4 Sm1 O15 N5 . . . . 11.1(5) ?
O12 Sm1 O15 N5 . . . . -75.6(5) ?
O7 Sm1 O15 N5 . . . . -162.8(5) ?
O13 Sm1 O15 N5 . . . . 2.0(5) ?
N4 Sm1 O15 N5 . . . . -74.8(5) ?
O2 Zn2 N2 C12 . . . . 1.2(17) ?
N1 Zn2 N2 C12 . . . . 163.0(7) ?
O3 Zn2 N2 C12 . . . . -17.6(7) ?
O6 Zn2 N2 C12 . . . . -109.8(7) ?
O5 Zn2 N2 C12 . . . . 72.5(7) ?
Sm1 Zn2 N2 C12 . . . . -16.8(8) ?
O2 Zn2 N2 C11 . . . . -172.0(11) ?
N1 Zn2 N2 C11 . . . . -10.2(6) ?
O3 Zn2 N2 C11 . . . . 169.2(6) ?
O6 Zn2 N2 C11 . . . . 77.0(6) ?
O5 Zn2 N2 C11 . . . . -100.7(6) ?
Sm1 Zn2 N2 C11 . . . . 170.1(5) ?
O3 Sm1 O10 N4 . . . . -124.9(5) ?
O2 Sm1 O10 N4 . . . . 104.1(6) ?
O15 Sm1 O10 N4 . . . . 1.0(7) ?
O9 Sm1 O10 N4 . . . . -176.5(6) ?
O1 Sm1 O10 N4 . . . . 70.5(6) ?
O4 Sm1 O10 N4 . . . . -108.9(6) ?
O12 Sm1 O10 N4 . . . . 1.5(5) ?
O7 Sm1 O10 N4 . . . . 133.7(6) ?
O13 Sm1 O10 N4 . . . . -47.5(6) ?
N5 Sm1 O10 N4 . . . . -24.1(6) ?
C1 O1 C2 C3 . . . . -18.2(12) ?
Sm1 O1 C2 C3 . . . . 171.2(6) ?
C1 O1 C2 C7 . . . . 163.1(7) ?
Sm1 O1 C2 C7 . . . . -7.5(8) ?
O3 C18 C13 C14 . . . . 178.9(7) ?
C17 C18 C13 C14 . . . . -3.9(10) ?
O3 C18 C13 C12 . . . . -1.8(12) ?
C17 C18 C13 C12 . . . . 175.5(7) ?
Sm1 O15 N5 O14 . . . . 177.6(8) ?
Sm1 O15 N5 O13 . . . . -3.6(8) ?
O3 Sm1 N5 O13 . . . . 70.5(5) ?
O2 Sm1 N5 O13 . . . . 137.6(5) ?
O15 Sm1 N5 O13 . . . . 176.4(9) ?
O10 Sm1 N5 O13 . . . . -69.2(6) ?
O9 Sm1 N5 O13 . . . . 28.8(8) ?
O1 Sm1 N5 O13 . . . . -158.4(5) ?
O4 Sm1 N5 O13 . . . . 6.6(5) ?
O12 Sm1 N5 O13 . . . . -90.4(6) ?
O7 Sm1 N5 O13 . . . . -149.1(7) ?
N4 Sm1 N5 O13 . . . . -79.0(5) ?
O3 Sm1 N5 O15 . . . . -105.9(5) ?
O2 Sm1 N5 O15 . . . . -38.7(5) ?
O10 Sm1 N5 O15 . . . . 114.5(5) ?
O9 Sm1 N5 O15 . . . . -147.6(5) ?
O1 Sm1 N5 O15 . . . . 25.2(5) ?
O4 Sm1 N5 O15 . . . . -169.8(5) ?
O12 Sm1 N5 O15 . . . . 93.2(5) ?
O7 Sm1 N5 O15 . . . . 34.5(10) ?
O13 Sm1 N5 O15 . . . . -176.4(9) ?
N4 Sm1 N5 O15 . . . . 104.6(5) ?
Zn2 O2 C7 C6 . . . . -12.6(10) ?
Sm1 O2 C7 C6 . . . . -170.8(5) ?
Zn2 O2 C7 C2 . . . . 168.5(5) ?
Sm1 O2 C7 C2 . . . . 10.3(9) ?
C3 C2 C7 O2 . . . . -179.6(7) ?
O1 C2 C7 O2 . . . . -0.9(10) ?
C3 C2 C7 C6 . . . . 1.5(12) ?
O1 C2 C7 C6 . . . . -179.8(6) ?
O3 Sm1 O12 N4 . . . . 119.2(6) ?
O2 Sm1 O12 N4 . . . . -135.3(5) ?
O15 Sm1 O12 N4 . . . . 178.0(7) ?
O10 Sm1 O12 N4 . . . . -1.5(5) ?
O9 Sm1 O12 N4 . . . . 0.9(7) ?
O1 Sm1 O12 N4 . . . . -103.9(6) ?
O4 Sm1 O12 N4 . . . . 65.0(6) ?
O7 Sm1 O12 N4 . . . . -47.3(7) ?
O13 Sm1 O12 N4 . . . . 124.0(7) ?
N5 Sm1 O12 N4 . . . . 151.2(7) ?
O8 N3 O9 Sm1 . . . . 179.0(8) ?
O7 N3 O9 Sm1 . . . . -3.2(9) ?
O3 Sm1 O9 N3 . . . . 140.0(6) ?
O2 Sm1 O9 N3 . . . . 73.8(6) ?
O15 Sm1 O9 N3 . . . . 117.5(9) ?
O10 Sm1 O9 N3 . . . . -71.8(6) ?
O1 Sm1 O9 N3 . . . . 10.5(6) ?
O4 Sm1 O9 N3 . . . . -152.7(6) ?
O12 Sm1 O9 N3 . . . . -73.7(7) ?
O7 Sm1 O9 N3 . . . . 1.8(5) ?
O13 Sm1 O9 N3 . . . . -161.9(5) ?
N5 Sm1 O9 N3 . . . . -177.2(5) ?
N4 Sm1 O9 N3 . . . . -73.3(6) ?
O8 N3 O7 Sm1 . . . . -179.2(9) ?
O9 N3 O7 Sm1 . . . . 3.0(9) ?
O3 Sm1 O7 N3 . . . . -46.4(7) ?
O2 Sm1 O7 N3 . . . . -107.1(6) ?
O15 Sm1 O7 N3 . . . . -163.1(5) ?
O10 Sm1 O7 N3 . . . . 89.6(6) ?
O9 Sm1 O7 N3 . . . . -1.8(5) ?
O1 Sm1 O7 N3 . . . . -172.8(7) ?
O4 Sm1 O7 N3 . . . . 22.9(7) ?
O12 Sm1 O7 N3 . . . . 124.7(6) ?
O13 Sm1 O7 N3 . . . . 84.3(12) ?
N5 Sm1 O7 N3 . . . . 176.9(6) ?
N4 Sm1 O7 N3 . . . . 107.1(6) ?
N2 Zn2 O6 C21 . . . . 44.4(8) ?
O2 Zn2 O6 C21 . . . . -125.1(7) ?
N1 Zn2 O6 C21 . . . . 144.2(8) ?
O3 Zn2 O6 C21 . . . . -45.5(7) ?
Sm1 Zn2 O6 C21 . . . . -85.2(7) ?
O2 C7 C6 C5 . . . . 179.2(7) ?
C2 C7 C6 C5 . . . . -1.9(11) ?
O2 C7 C6 C8 . . . . -0.2(12) ?
C2 C7 C6 C8 . . . . 178.7(7) ?
C4 C5 C6 C7 . . . . 1.2(13) ?
C4 C5 C6 C8 . . . . -179.4(8) ?
C6 C5 C4 C3 . . . . 0.0(15) ?
O1 C2 C3 C4 . . . . -178.8(8) ?
C7 C2 C3 C4 . . . . -0.2(13) ?
C5 C4 C3 C2 . . . . -0.5(14) ?
C12 N2 C11 C10 . . . . -127.4(9) ?
Zn2 N2 C11 C10 . . . . 46.3(10) ?
C9 C10 C11 N2 . . . . -80.2(10) ?
O4 C17 C16 C15 . . . . 179.5(7) ?
C18 C17 C16 C15 . . . . -1.5(12) ?
C11 N2 C12 C13 . . . . -178.4(8) ?
Zn2 N2 C12 C13 . . . . 8.5(12) ?
C14 C13 C12 N2 . . . . -174.9(8) ?
C18 C13 C12 N2 . . . . 5.7(13) ?
C18 C13 C14 C15 . . . . 1.5(12) ?
C12 C13 C14 C15 . . . . -177.9(8) ?
C13 C14 C15 C16 . . . . 1.1(13) ?
C17 C16 C15 C14 . . . . -1.1(13) ?
C9 N1 C8 C6 . . . . 176.3(8) ?
Zn2 N1 C8 C6 . . . . 0.2(12) ?
C7 C6 C8 N1 . . . . 7.1(14) ?
C5 C6 C8 N1 . . . . -172.3(9) ?
C8 N1 C9 C10 . . . . 160.4(8) ?
Zn2 N1 C9 C10 . . . . -23.3(11) ?
C11 C10 C9 N1 . . . . 66.1(11) ?
O14 N5 O13 Sm1 . . . . -177.8(8) ?
O15 N5 O13 Sm1 . . . . 3.4(8) ?
O3 Sm1 O13 N5 . . . . -105.0(5) ?
O2 Sm1 O13 N5 . . . . -46.7(6) ?
O15 Sm1 O13 N5 . . . . -2.0(5) ?
O10 Sm1 O13 N5 . . . . 116.2(5) ?
O9 Sm1 O13 N5 . . . . -163.4(5) ?
O1 Sm1 O13 N5 . . . . 24.5(6) ?
O4 Sm1 O13 N5 . . . . -172.7(6) ?
O12 Sm1 O13 N5 . . . . 78.0(5) ?
O7 Sm1 O13 N5 . . . . 121.1(10) ?
N4 Sm1 O13 N5 . . . . 98.1(5) ?
Sm1 O12 N4 O11 . . . . 179.7(8) ?
Sm1 O12 N4 O10 . . . . 2.5(9) ?
Sm1 O10 N4 O11 . . . . -179.8(8) ?
Sm1 O10 N4 O12 . . . . -2.6(9) ?
O3 Sm1 N4 O12 . . . . -95.5(7) ?
O2 Sm1 N4 O12 . . . . 66.1(8) ?
O15 Sm1 N4 O12 . . . . -1.9(6) ?
O10 Sm1 N4 O12 . . . . 177.3(10) ?
O9 Sm1 N4 O12 . . . . -179.2(6) ?
O1 Sm1 N4 O12 . . . . 70.3(6) ?
O4 Sm1 N4 O12 . . . . -115.3(6) ?
O7 Sm1 N4 O12 . . . . 134.5(6) ?
O13 Sm1 N4 O12 . . . . -50.3(6) ?
N5 Sm1 N4 O12 . . . . -25.7(6) ?
O3 Sm1 N4 O10 . . . . 87.2(7) ?
O2 Sm1 N4 O10 . . . . -111.2(6) ?
O15 Sm1 N4 O10 . . . . -179.1(6) ?
O9 Sm1 N4 O10 . . . . 3.5(6) ?
O1 Sm1 N4 O10 . . . . -106.9(6) ?
O4 Sm1 N4 O10 . . . . 67.4(6) ?
O12 Sm1 N4 O10 . . . . -177.3(10) ?
O7 Sm1 N4 O10 . . . . -42.8(6) ?
O13 Sm1 N4 O10 . . . . 132.4(6) ?
N5 Sm1 N4 O10 . . . . 157.0(6) ?
